data_1515311
loop_
_publ_author_name
'Chowdhury, Nilanjana'
'Dutta, Sansa'
'Dasgupta, Swagata'
'Singh, N. D. Pradeep'
'Baidya, Mithu'
'Ghosh, S. K.'

_publ_section_title
;
 Synthesis, photophysical, photochemical, DNA cleavage/binding and
 cytotoxic properties of pyrene oxime ester conjugates.
;
_journal_issue 7
_journal_name_full
'Photochemical &amp; photobiological sciences : Official journal of the European Photochemistry Association and the European Society for Photobiology'
_journal_page_first 1239
_journal_page_last 1250
_journal_paper_doi 10.1039/c2pp25033k
_journal_volume 11
_journal_year 2012
_chemical_formula_sum 'C25 H17 N O2'
_chemical_formula_weight 363.40
_chemical_name_systematic
;
?
;
_space_group_IT_number 14
_symmetry_cell_setting monoclinic
_symmetry_space_group_name_Hall '-P 2ybc'
_symmetry_space_group_name_H-M 'P 1 21/c 1'
_atom_sites_solution_hydrogens geom
_atom_sites_solution_primary direct
_atom_sites_solution_secondary difmap
_audit_creation_method SHELXL-97
_cell_angle_alpha 90.00
_cell_angle_beta 95.426(9)
_cell_angle_gamma 90.00
_cell_formula_units_Z 8
_cell_length_a 29.964(8)
_cell_length_b 12.267(3)
_cell_length_c 10.108(3)
_cell_measurement_temperature 293(2)
_cell_volume 3698.7(17)
_computing_structure_refinement 'SHELXL-97 (Sheldrick, 2008)'
_diffrn_ambient_temperature 293(2)
_diffrn_measured_fraction_theta_full 0.989
_diffrn_measured_fraction_theta_max 0.989
_diffrn_radiation_monochromator graphite
_diffrn_radiation_source 'fine-focus sealed tube'
_diffrn_radiation_type MoK\a
_diffrn_radiation_wavelength 0.71073
_diffrn_reflns_av_R_equivalents 0.3674
_diffrn_reflns_av_sigmaI/netI 0.2950
_diffrn_reflns_limit_h_max 37
_diffrn_reflns_limit_h_min -36
_diffrn_reflns_limit_k_max 15
_diffrn_reflns_limit_k_min -15
_diffrn_reflns_limit_l_max 12
_diffrn_reflns_limit_l_min -12
_diffrn_reflns_number 47001
_diffrn_reflns_theta_full 26.36
_diffrn_reflns_theta_max 26.36
_diffrn_reflns_theta_min 0.68
_exptl_absorpt_coefficient_mu 0.080
_exptl_absorpt_correction_T_max 0.9881
_exptl_absorpt_correction_T_min 0.9755
_exptl_crystal_density_diffrn 1.262
_exptl_crystal_density_method 'not measured'
_exptl_crystal_F_000 1472
_exptl_crystal_size_max 0.31
_exptl_crystal_size_mid 0.29
_exptl_crystal_size_min 0.15
_refine_diff_density_max 0.177
_refine_diff_density_min -0.201
_refine_diff_density_rms 0.039
_refine_ls_extinction_method none
_refine_ls_goodness_of_fit_ref 0.921
_refine_ls_hydrogen_treatment mixed
_refine_ls_matrix_type full
_refine_ls_number_parameters 505
_refine_ls_number_reflns 7492
_refine_ls_number_restraints 0
_refine_ls_restrained_S_all 0.921
_refine_ls_R_factor_all 0.3717
_refine_ls_R_factor_gt 0.0892
_refine_ls_shift/su_max 0.000
_refine_ls_shift/su_mean 0.000
_refine_ls_structure_factor_coef Fsqd
_refine_ls_weighting_details 'calc w=1/[\s^2^(Fo^2^)+(0.0528P)^2^+2.9866P] where P=(Fo^2^+2Fc^2^)/3'
_refine_ls_weighting_scheme calc
_refine_ls_wR_factor_gt 0.1310
_refine_ls_wR_factor_ref 0.2291
_reflns_number_gt 1715
_reflns_number_total 7492
_reflns_threshold_expression >2\s(I)
_cod_data_source_file c2pp25033k.txt
_cod_data_source_block 1
_cod_depositor_comments
;
The following automatic conversions were performed:

'_symmetry_cell_setting' value 'Monoclinic' changed to 'monoclinic'
according to
/usr/data/users/saulius/automatic-downloads/retrospective/RSC/lib/dictionaries/cif_core.dic
dictionary named 'cif_core.dic' version 2.4.2 from 2011-04-26.

Automatic conversion script
Id: cif_fix_values 2281 2013-09-26 08:29:07Z andrius 
;
_cod_original_cell_volume 3699.1(17)
_cod_original_sg_symbol_H-M P2(1)/c
_cod_database_code 1515311

loop_
_symmetry_equiv_pos_as_xyz
'x, y, z'
'-x, y+1/2, -z+1/2'
'-x, -y, -z'
'x, -y-1/2, z-1/2'

loop_
_atom_site_label
_atom_site_type_symbol
_atom_site_fract_x
_atom_site_fract_y
_atom_site_fract_z
_atom_site_U_iso_or_equiv
_atom_site_adp_type
_atom_site_occupancy
_atom_site_symmetry_multiplicity
_atom_site_calc_flag
_atom_site_refinement_flags
O1 O 0.46244(16) 0.1743(4) 0.1892(5) 0.0741(14) Uani 1 1 d .
O3 O 0.02549(16) -0.0893(4) 0.2153(5) 0.0733(14) Uani 1 1 d .
N2 N 0.06603(19) -0.1370(5) 0.1721(5) 0.0648(16) Uani 1 1 d .
O4 O 0.01373(17) -0.2484(4) 0.3185(5) 0.0915(18) Uani 1 1 d .
C001 C 0.2080(2) -0.1111(5) 0.0627(6) 0.0494(17) Uani 1 1 d .
C002 C 0.1678(3) -0.0732(5) 0.1099(7) 0.0537(18) Uani 1 1 d .
C003 C 0.2502(2) -0.0776(6) 0.1255(7) 0.0546(19) Uani 1 1 d .
C004 C 0.5204(2) 0.1668(6) 0.3633(7) 0.0595(19) Uani 1 1 d .
C005 C 0.4078(2) 0.1804(6) 0.0221(7) 0.061(2) Uani 1 1 d .
N1 N 0.4306(2) 0.1145(5) 0.1007(6) 0.0733(18) Uani 1 1 d .
C006 C 0.2902(3) -0.1182(7) 0.0796(9) 0.072(2) Uani 1 1 d .
C007 C 0.1646(3) -0.2163(6) -0.1046(7) 0.081(3) Uani 1 1 d .
H007 H 0.1631 -0.2639 -0.1765 0.097 Uiso 1 1 calc R
C008 C 0.3285(3) 0.1448(5) -0.0681(7) 0.0562(19) Uani 1 1 d .
C009 C 0.1716(3) 0.0006(6) 0.2195(7) 0.065(2) Uani 1 1 d .
H009 H 0.1456 0.0270 0.2518 0.078 Uiso 1 1 calc R
C010 C 0.3120(3) 0.0205(7) -0.2565(8) 0.078(2) Uani 1 1 d .
C011 C 0.2118(3) 0.0331(6) 0.2776(7) 0.071(2) Uani 1 1 d .
H011 H 0.2129 0.0818 0.3483 0.085 Uiso 1 1 calc R
C012 C 0.2472(3) -0.2210(6) -0.0903(8) 0.083(3) Uani 1 1 d .
H012 H 0.2464 -0.2685 -0.1622 0.099 Uiso 1 1 calc R
C013 C 0.2064(3) -0.1829(6) -0.0464(7) 0.064(2) Uani 1 1 d .
C014 C 0.1266(2) -0.1098(6) 0.0486(7) 0.062(2) Uani 1 1 d .
C015 C 0.2498(3) 0.1081(7) -0.1556(8) 0.072(2) Uani 1 1 d .
C016 C -0.0297(2) -0.0925(6) 0.3631(7) 0.0561(18) Uani 1 1 d .
C017 C 0.0835(2) -0.0710(6) 0.0979(7) 0.065(2) Uani 1 1 d .
C018 C -0.0515(2) -0.1448(6) 0.4589(8) 0.074(2) Uani 1 1 d .
H018 H -0.0457 -0.2180 0.4772 0.089 Uiso 1 1 calc R
C019 C 0.2662(3) 0.2270(6) 0.0344(7) 0.077(2) Uani 1 1 d .
H019 H 0.2562 0.2715 0.0999 0.092 Uiso 1 1 calc R
C020 C 0.4920(3) 0.1075(8) 0.2611(8) 0.080(2) Uani 1 1 d .
C021 C 0.2523(3) -0.0051(6) 0.2336(8) 0.064(2) Uani 1 1 d .
C022 C -0.0387(2) 0.0164(6) 0.3380(6) 0.064(2) Uani 1 1 d .
H022 H -0.0239 0.0527 0.2744 0.077 Uiso 1 1 calc R
C023 C -0.0903(2) 0.0194(7) 0.5014(8) 0.076(2) Uani 1 1 d .
H023 H -0.1104 0.0570 0.5494 0.092 Uiso 1 1 calc R
C024 C 0.2970(3) 0.0904(6) -0.1596(7) 0.062(2) Uani 1 1 d .
C025 C 0.2869(3) -0.1899(7) -0.0304(9) 0.091(3) Uani 1 1 d .
H025 H 0.3130 -0.2162 -0.0619 0.109 Uiso 1 1 calc R
C026 C 0.3885(3) 0.0553(6) -0.1669(8) 0.081(2) Uani 1 1 d .
H026 H 0.4190 0.0427 -0.1700 0.097 Uiso 1 1 calc R
C027 C -0.0819(2) -0.0888(7) 0.5278(7) 0.079(2) Uani 1 1 d .
H027 H -0.0968 -0.1244 0.5920 0.095 Uiso 1 1 calc R
C028 C 0.5748(2) 0.2687(9) 0.5568(7) 0.085(3) Uani 1 1 d .
H028 H 0.5939 0.3041 0.6206 0.102 Uiso 1 1 calc R
C029 C 0.3319(3) -0.0817(8) 0.1405(10) 0.093(3) Uani 1 1 d .
H029 H 0.3585 -0.1053 0.1090 0.112 Uiso 1 1 calc R
O2 O 0.4937(2) 0.0119(5) 0.2428(6) 0.142(3) Uani 1 1 d .
C030 C 0.2341(3) 0.1771(7) -0.0588(9) 0.077(2) Uani 1 1 d .
C031 C 0.3102(3) 0.2121(5) 0.0313(6) 0.063(2) Uani 1 1 d .
H031 H 0.3298 0.2462 0.0951 0.076 Uiso 1 1 calc R
C032 C 0.4144(2) 0.3015(5) 0.0202(7) 0.084(2) Uani 1 1 d .
H03A H 0.4374 0.3218 0.0884 0.127 Uiso 1 1 calc R
H03B H 0.3869 0.3371 0.0360 0.127 Uiso 1 1 calc R
H03C H 0.4231 0.3232 -0.0649 0.127 Uiso 1 1 calc R
C033 C 0.3577(4) 0.0036(6) -0.2563(8) 0.089(3) Uani 1 1 d .
H033 H 0.3680 -0.0441 -0.3182 0.107 Uiso 1 1 calc R
C034 C 0.2192(4) 0.0536(8) -0.2466(9) 0.094(3) Uani 1 1 d .
C035 C 0.3741(3) 0.1260(6) -0.0725(7) 0.0579(19) Uani 1 1 d .
C036 C -0.0696(2) 0.0724(6) 0.4060(8) 0.071(2) Uani 1 1 d .
H036 H -0.0760 0.1451 0.3867 0.085 Uiso 1 1 calc R
C037 C 0.0047(3) -0.1542(7) 0.2986(8) 0.072(2) Uani 1 1 d .
C038 C 0.5223(2) 0.2788(6) 0.3653(7) 0.069(2) Uani 1 1 d .
H038 H 0.5052 0.3196 0.3015 0.083 Uiso 1 1 calc R
C039 C 0.3331(3) -0.0114(8) 0.2462(10) 0.096(3) Uani 1 1 d .
H039 H 0.3607 0.0101 0.2877 0.115 Uiso 1 1 calc R
C040 C 0.2356(4) -0.0160(9) -0.3422(10) 0.118(4) Uani 1 1 d .
H040 H 0.2152 -0.0507 -0.4034 0.141 Uiso 1 1 calc R
C041 C 0.1256(3) -0.1805(6) -0.0584(8) 0.079(2) Uani 1 1 d .
H041 H 0.0981 -0.2039 -0.0994 0.094 Uiso 1 1 calc R
C042 C 0.2802(4) -0.0340(8) -0.3475(8) 0.106(3) Uani 1 1 d .
H042 H 0.2899 -0.0817 -0.4103 0.127 Uiso 1 1 calc R
C043 C 0.5725(3) 0.1571(8) 0.5599(9) 0.109(3) Uani 1 1 d .
C044 C 0.2945(3) 0.0282(6) 0.2929(8) 0.087(3) Uani 1 1 d .
H044 H 0.2964 0.0771 0.3635 0.104 Uiso 1 1 calc R
C045 C 0.0665(2) 0.0403(6) 0.0596(8) 0.122(3) Uani 1 1 d .
H04A H 0.0388 0.0534 0.0979 0.183 Uiso 1 1 calc R
H04B H 0.0614 0.0452 -0.0354 0.183 Uiso 1 1 calc R
H04C H 0.0882 0.0939 0.0917 0.183 Uiso 1 1 calc R
C046 C 0.5500(3) 0.3300(6) 0.4638(8) 0.083(2) Uani 1 1 d .
H046 H 0.5517 0.4056 0.4667 0.100 Uiso 1 1 calc R
C047 C 0.1883(3) 0.1933(7) -0.0571(9) 0.098(3) Uani 1 1 d .
H047 H 0.1776 0.2390 0.0061 0.117 Uiso 1 1 calc R
C048 C 0.5460(3) 0.1085(6) 0.4592(9) 0.092(3) Uani 1 1 d .
H048 H 0.5451 0.0327 0.4553 0.111 Uiso 1 1 calc R
C049 C 0.1590(4) 0.1419(11) -0.1485(12) 0.130(5) Uani 1 1 d .
H049 H 0.1285 0.1542 -0.1463 0.155 Uiso 1 1 calc R
C050 C 0.1726(4) 0.0743(10) -0.2417(11) 0.125(5) Uani 1 1 d .
H050 H 0.1517 0.0412 -0.3027 0.150 Uiso 1 1 calc R

loop_
_atom_site_aniso_label
_atom_site_aniso_U_11
_atom_site_aniso_U_22
_atom_site_aniso_U_33
_atom_site_aniso_U_23
_atom_site_aniso_U_13
_atom_site_aniso_U_12
O1 0.070(3) 0.060(3) 0.088(4) 0.001(3) -0.015(3) -0.002(3)
O3 0.069(4) 0.075(4) 0.078(4) 0.017(3) 0.020(3) 0.003(3)
N2 0.064(4) 0.064(4) 0.069(4) 0.004(3) 0.016(3) 0.003(3)
O4 0.098(4) 0.064(4) 0.119(4) 0.004(4) 0.043(3) -0.003(3)
C001 0.059(5) 0.051(5) 0.040(5) 0.004(4) 0.017(4) -0.002(4)
C002 0.068(6) 0.051(5) 0.044(5) 0.011(4) 0.014(4) -0.004(4)
C003 0.053(5) 0.057(5) 0.057(5) 0.020(4) 0.020(4) 0.008(4)
C004 0.062(5) 0.052(5) 0.066(5) 0.000(4) 0.009(4) -0.002(4)
C005 0.056(5) 0.053(5) 0.073(6) 0.000(4) 0.011(4) 0.000(4)
N1 0.080(5) 0.060(4) 0.077(5) -0.002(4) -0.009(4) -0.002(4)
C006 0.074(7) 0.064(6) 0.079(7) 0.020(5) 0.013(6) 0.010(5)
C007 0.113(8) 0.061(5) 0.075(6) -0.013(4) 0.035(6) -0.006(6)
C008 0.077(6) 0.050(5) 0.043(5) 0.006(4) 0.010(4) -0.009(4)
C009 0.070(6) 0.065(5) 0.063(6) -0.006(4) 0.024(5) 0.002(4)
C010 0.110(8) 0.070(6) 0.051(6) 0.009(5) -0.011(6) -0.015(6)
C011 0.090(7) 0.069(6) 0.053(5) -0.008(4) 0.009(5) -0.004(5)
C012 0.127(8) 0.061(5) 0.067(6) -0.009(4) 0.041(6) 0.016(6)
C013 0.079(6) 0.062(5) 0.058(6) -0.002(4) 0.031(5) 0.001(5)
C014 0.063(6) 0.061(5) 0.064(5) 0.009(4) 0.009(5) 0.005(5)
C015 0.079(7) 0.073(6) 0.060(6) 0.030(5) -0.021(5) -0.014(6)
C016 0.044(5) 0.061(5) 0.063(5) 0.001(4) 0.006(4) -0.009(4)
C017 0.061(5) 0.060(5) 0.073(6) 0.010(4) 0.010(4) -0.007(4)
C018 0.073(6) 0.065(5) 0.087(6) 0.006(5) 0.018(5) -0.002(5)
C019 0.077(6) 0.074(6) 0.080(6) 0.000(5) 0.012(5) -0.001(5)
C020 0.088(7) 0.067(6) 0.082(6) 0.006(6) -0.008(5) 0.000(6)
C021 0.073(6) 0.059(5) 0.061(6) 0.001(4) 0.008(5) -0.004(5)
C022 0.061(5) 0.065(6) 0.067(5) 0.008(4) 0.011(4) -0.010(4)
C023 0.071(6) 0.090(7) 0.068(6) -0.004(5) 0.009(4) -0.002(5)
C024 0.094(7) 0.054(5) 0.036(5) 0.009(4) -0.008(5) -0.015(5)
C025 0.087(7) 0.092(7) 0.098(8) 0.023(6) 0.038(6) 0.030(6)
C026 0.108(7) 0.068(6) 0.069(6) -0.006(5) 0.021(5) 0.015(5)
C027 0.071(6) 0.087(7) 0.081(6) 0.001(5) 0.019(5) -0.015(5)
C028 0.061(6) 0.120(8) 0.070(6) -0.013(6) -0.014(4) -0.012(6)
C029 0.076(7) 0.098(8) 0.107(8) 0.035(6) 0.018(6) 0.016(6)
O2 0.190(7) 0.059(4) 0.158(6) -0.017(4) -0.077(5) 0.017(4)
C030 0.067(7) 0.079(7) 0.083(7) 0.024(5) -0.005(6) -0.015(5)
C031 0.070(6) 0.062(5) 0.057(5) 0.002(4) 0.004(4) -0.006(4)
C032 0.081(6) 0.063(6) 0.107(6) 0.002(5) -0.005(5) -0.007(4)
C033 0.150(9) 0.062(6) 0.054(6) -0.015(4) 0.010(6) 0.003(7)
C034 0.112(9) 0.100(8) 0.064(7) 0.018(6) -0.034(7) -0.039(7)
C035 0.067(6) 0.048(5) 0.057(5) 0.004(4) -0.001(4) -0.001(4)
C036 0.066(5) 0.067(6) 0.080(6) -0.002(5) 0.005(4) 0.010(5)
C037 0.069(6) 0.072(6) 0.075(6) 0.001(5) 0.007(5) -0.006(5)
C038 0.066(5) 0.060(5) 0.078(6) 0.014(4) -0.005(4) 0.002(4)
C039 0.076(7) 0.106(8) 0.103(8) 0.033(6) -0.009(6) 0.003(6)
C040 0.175(12) 0.095(9) 0.074(8) 0.021(6) -0.039(9) -0.060(9)
C041 0.086(7) 0.072(6) 0.076(6) -0.006(5) -0.004(5) -0.023(5)
C042 0.172(10) 0.085(7) 0.056(6) -0.006(5) -0.018(8) -0.027(8)
C043 0.110(8) 0.084(8) 0.129(9) -0.016(7) -0.010(6) -0.002(6)
C044 0.097(7) 0.085(7) 0.075(6) 0.018(5) -0.015(6) -0.006(6)
C045 0.097(7) 0.112(8) 0.164(9) 0.074(7) 0.051(6) 0.034(6)
C046 0.081(6) 0.064(6) 0.103(7) -0.006(5) -0.005(5) -0.014(5)
C047 0.079(7) 0.102(7) 0.109(8) 0.035(6) -0.006(6) -0.011(6)
C048 0.107(7) 0.054(5) 0.110(7) 0.015(5) -0.016(6) 0.010(5)
C049 0.082(8) 0.175(14) 0.126(11) 0.065(9) -0.020(9) -0.045(9)
C050 0.119(11) 0.144(12) 0.100(10) 0.050(8) -0.050(8) -0.054(9)

loop_
_atom_type_symbol
_atom_type_description
_atom_type_scat_dispersion_real
_atom_type_scat_dispersion_imag
_atom_type_scat_source
C C 0.0033 0.0016 'International Tables Vol C Tables 4.2.6.8 and 6.1.1.4'
H H 0.0000 0.0000 'International Tables Vol C Tables 4.2.6.8 and 6.1.1.4'
N N 0.0061 0.0033 'International Tables Vol C Tables 4.2.6.8 and 6.1.1.4'
O O 0.0106 0.0060 'International Tables Vol C Tables 4.2.6.8 and 6.1.1.4'

loop_
_geom_angle_atom_site_label_1
_geom_angle_atom_site_label_2
_geom_angle_atom_site_label_3
_geom_angle
C020 O1 N1 112.5(6)
C037 O3 N2 113.4(5)
C017 N2 O3 109.1(6)
C013 C001 C002 120.1(7)
C013 C001 C003 119.6(7)
C002 C001 C003 120.3(7)
C014 C002 C001 119.3(7)
C014 C002 C009 123.2(7)
C001 C002 C009 117.5(7)
C021 C003 C006 120.0(8)
C021 C003 C001 120.2(7)
C006 C003 C001 119.7(8)
C048 C004 C038 119.3(7)
C048 C004 C020 118.9(7)
C038 C004 C020 121.7(8)
N1 C005 C032 124.8(7)
N1 C005 C035 113.9(6)
C032 C005 C035 121.3(7)
C005 N1 O1 110.2(6)
C025 C006 C003 118.7(9)
C025 C006 C029 122.1(9)
C003 C006 C029 119.2(9)
C041 C007 C013 121.6(7)
C041 C007 H007 119.2
C013 C007 H007 119.2
C035 C008 C024 119.6(7)
C035 C008 C031 123.6(7)
C024 C008 C031 116.6(7)
C011 C009 C002 121.8(7)
C011 C009 H009 119.1
C002 C009 H009 119.1
C033 C010 C024 118.2(8)
C033 C010 C042 122.1(10)
C024 C010 C042 119.7(9)
C009 C011 C021 121.5(7)
C009 C011 H011 119.2
C021 C011 H011 119.2
C025 C012 C013 121.3(8)
C025 C012 H012 119.3
C013 C012 H012 119.3
C007 C013 C001 118.4(7)
C007 C013 C012 122.6(8)
C001 C013 C012 119.0(8)
C041 C014 C002 119.9(7)
C041 C014 C017 120.1(8)
C002 C014 C017 120.1(7)
C034 C015 C030 120.1(10)
C034 C015 C024 119.6(10)
C030 C015 C024 120.3(8)
C022 C016 C018 118.7(7)
C022 C016 C037 123.2(7)
C018 C016 C037 118.0(7)
N2 C017 C045 126.5(7)
N2 C017 C014 114.5(7)
C045 C017 C014 119.0(6)
C027 C018 C016 120.2(7)
C027 C018 H018 119.9
C016 C018 H018 119.9
C031 C019 C030 122.3(8)
C031 C019 H019 118.9
C030 C019 H019 118.9
O2 C020 O1 122.9(8)
O2 C020 C004 124.6(8)
O1 C020 C004 112.4(7)
C044 C021 C003 119.1(8)
C044 C021 C011 122.3(8)
C003 C021 C011 118.6(7)
C016 C022 C036 121.2(7)
C016 C022 H022 119.4
C036 C022 H022 119.4
C036 C023 C027 120.8(8)
C036 C023 H023 119.6
C027 C023 H023 119.6
C010 C024 C008 120.1(8)
C010 C024 C015 119.5(8)
C008 C024 C015 120.4(8)
C012 C025 C006 121.7(8)
C012 C025 H025 119.2
C006 C025 H025 119.2
C035 C026 C033 120.2(8)
C035 C026 H026 119.9
C033 C026 H026 119.9
C023 C027 C018 120.0(7)
C023 C027 H027 120.0
C018 C027 H027 120.0
C043 C028 C046 122.7(8)
C043 C028 H028 118.7
C046 C028 H028 118.7
C039 C029 C006 119.6(9)
C039 C029 H029 120.2
C006 C029 H029 120.2
C047 C030 C019 122.5(10)
C047 C030 C015 119.3(9)
C019 C030 C015 118.1(8)
C019 C031 C008 122.2(7)
C019 C031 H031 118.9
C008 C031 H031 118.9
C005 C032 H03A 109.5
C005 C032 H03B 109.5
H03A C032 H03B 109.5
C005 C032 H03C 109.5
H03A C032 H03C 109.5
H03B C032 H03C 109.5
C010 C033 C026 122.0(8)
C010 C033 H033 119.0
C026 C033 H033 119.0
C015 C034 C040 119.3(11)
C015 C034 C050 118.3(11)
C040 C034 C050 122.4(11)
C026 C035 C008 119.8(7)
C026 C035 C005 119.1(7)
C008 C035 C005 121.1(7)
C023 C036 C022 119.1(7)
C023 C036 H036 120.5
C022 C036 H036 120.5
O4 C037 O3 124.3(8)
O4 C037 C016 125.0(8)
O3 C037 C016 110.7(7)
C004 C038 C046 118.9(7)
C004 C038 H038 120.5
C046 C038 H038 120.5
C044 C039 C029 122.0(9)
C044 C039 H039 119.0
C029 C039 H039 119.0
C042 C040 C034 122.1(11)
C042 C040 H040 119.0
C034 C040 H040 119.0
C007 C041 C014 120.7(7)
C007 C041 H041 119.7
C014 C041 H041 119.7
C040 C042 C010 119.9(11)
C040 C042 H042 120.1
C010 C042 H042 120.1
C048 C043 C028 116.4(9)
C039 C044 C021 120.1(8)
C039 C044 H044 120.0
C021 C044 H044 120.0
C017 C045 H04A 109.5
C017 C045 H04B 109.5
H04A C045 H04B 109.5
C017 C045 H04C 109.5
H04A C045 H04C 109.5
H04B C045 H04C 109.5
C028 C046 C038 119.7(7)
C028 C046 H046 120.2
C038 C046 H046 120.2
C049 C047 C030 119.9(10)
C049 C047 H047 120.0
C030 C047 H047 120.0
C043 C048 C004 122.8(8)
C043 C048 H048 118.6
C004 C048 H048 118.6
C050 C049 C047 122.6(13)
C050 C049 H049 118.7
C047 C049 H049 118.7
C049 C050 C034 119.7(12)
C049 C050 H050 120.1
C034 C050 H050 120.1

loop_
_geom_bond_atom_site_label_1
_geom_bond_atom_site_label_2
_geom_bond_distance
O1 C020 1.365(8)
O1 N1 1.445(6)
O3 C037 1.352(8)
O3 N2 1.452(6)
N2 C017 1.251(7)
O4 C037 1.199(8)
C001 C013 1.409(8)
C001 C002 1.415(8)
C001 C003 1.419(8)
C002 C014 1.403(8)
C002 C009 1.427(8)
C003 C021 1.405(8)
C003 C006 1.416(9)
C004 C048 1.378(8)
C004 C038 1.375(8)
C004 C020 1.468(9)
C005 N1 1.283(7)
C005 C032 1.499(8)
C005 C035 1.484(8)
C006 C025 1.414(10)
C006 C029 1.415(10)
C007 C041 1.371(9)
C007 C013 1.396(9)
C007 H007 0.9300
C008 C035 1.391(8)
C008 C024 1.423(8)
C008 C031 1.446(8)
C009 C011 1.350(8)
C009 H009 0.9300
C010 C033 1.384(9)
C010 C024 1.408(9)
C010 C042 1.428(10)
C011 C021 1.410(8)
C011 H011 0.9300
C012 C025 1.338(9)
C012 C013 1.419(9)
C012 H012 0.9300
C014 C041 1.385(9)
C014 C017 1.504(8)
C015 C034 1.405(10)
C015 C030 1.408(9)
C015 C024 1.434(9)
C016 C022 1.381(8)
C016 C018 1.377(8)
C016 C037 1.479(9)
C017 C045 1.496(9)
C018 C027 1.381(8)
C018 H018 0.9300
C019 C031 1.336(8)
C019 C030 1.418(9)
C019 H019 0.9300
C020 O2 1.189(8)
C021 C044 1.410(9)
C022 C036 1.384(8)
C022 H022 0.9300
C023 C036 1.361(8)
C023 C027 1.372(9)
C023 H023 0.9300
C025 H025 0.9300
C026 C035 1.388(8)
C026 C033 1.384(9)
C026 H026 0.9300
C027 H027 0.9300
C028 C043 1.371(10)
C028 C046 1.367(9)
C028 H028 0.9300
C029 C039 1.371(10)
C029 H029 0.9300
C030 C047 1.388(9)
C031 H031 0.9300
C032 H03A 0.9600
C032 H03B 0.9600
C032 H03C 0.9600
C033 H033 0.9300
C034 C040 1.412(12)
C034 C050 1.425(12)
C036 H036 0.9300
C038 C046 1.385(8)
C038 H038 0.9300
C039 C044 1.376(10)
C039 H039 0.9300
C040 C042 1.360(11)
C040 H040 0.9300
C041 H041 0.9300
C042 H042 0.9300
C043 C048 1.368(10)
C044 H044 0.9300
C045 H04A 0.9600
C045 H04B 0.9600
C045 H04C 0.9600
C046 H046 0.9300
C047 C049 1.367(11)
C047 H047 0.9300
C048 H048 0.9300
C049 C050 1.348(12)
C049 H049 0.9300
C050 H050 0.9300

loop_
_geom_torsion_atom_site_label_1
_geom_torsion_atom_site_label_2
_geom_torsion_atom_site_label_3
_geom_torsion_atom_site_label_4
_geom_torsion
C037 O3 N2 C017 -178.7(6)
C013 C001 C002 C014 1.2(9)
C003 C001 C002 C014 -178.2(6)
C013 C001 C002 C009 -179.2(6)
C003 C001 C002 C009 1.3(9)
C013 C001 C003 C021 179.4(6)
C002 C001 C003 C021 -1.1(9)
C013 C001 C003 C006 -1.1(9)
C002 C001 C003 C006 178.3(6)
C032 C005 N1 O1 1.7(10)
C035 C005 N1 O1 -179.8(5)
C020 O1 N1 C005 -170.8(6)
C021 C003 C006 C025 -179.2(7)
C001 C003 C006 C025 1.3(10)
C021 C003 C006 C029 -2.4(10)
C001 C003 C006 C029 178.1(6)
C014 C002 C009 C011 179.0(7)
C001 C002 C009 C011 -0.5(9)
C002 C009 C011 C021 -0.6(11)
C041 C007 C013 C001 0.2(11)
C041 C007 C013 C012 178.4(7)
C002 C001 C013 C007 -0.7(9)
C003 C001 C013 C007 178.7(6)
C002 C001 C013 C012 -179.0(6)
C003 C001 C013 C012 0.5(9)
C025 C012 C013 C007 -178.2(8)
C025 C012 C013 C001 0.0(11)
C001 C002 C014 C041 -1.2(9)
C009 C002 C014 C041 179.3(6)
C001 C002 C014 C017 179.6(6)
C009 C002 C014 C017 0.1(9)
O3 N2 C017 C045 0.8(10)
O3 N2 C017 C014 178.6(5)
C041 C014 C017 N2 81.0(9)
C002 C014 C017 N2 -99.9(8)
C041 C014 C017 C045 -101.1(8)
C002 C014 C017 C045 78.1(9)
C022 C016 C018 C027 0.1(10)
C037 C016 C018 C027 176.1(6)
N1 O1 C020 O2 6.7(11)
N1 O1 C020 C004 -172.5(5)
C048 C004 C020 O2 -11.0(13)
C038 C004 C020 O2 168.8(9)
C048 C004 C020 O1 168.1(7)
C038 C004 C020 O1 -12.1(10)
C006 C003 C021 C044 1.6(10)
C001 C003 C021 C044 -179.0(6)
C006 C003 C021 C011 -179.4(6)
C001 C003 C021 C011 0.0(9)
C009 C011 C021 C044 179.8(7)
C009 C011 C021 C003 0.8(10)
C018 C016 C022 C036 -0.8(10)
C037 C016 C022 C036 -176.5(6)
C033 C010 C024 C008 2.4(10)
C042 C010 C024 C008 179.7(7)
C033 C010 C024 C015 -178.8(7)
C042 C010 C024 C015 -1.5(10)
C035 C008 C024 C010 -1.9(9)
C031 C008 C024 C010 -177.9(6)
C035 C008 C024 C015 179.4(6)
C031 C008 C024 C015 3.4(9)
C034 C015 C024 C010 1.3(10)
C030 C015 C024 C010 179.6(7)
C034 C015 C024 C008 -180.0(6)
C030 C015 C024 C008 -1.7(10)
C013 C012 C025 C006 0.2(12)
C003 C006 C025 C012 -0.9(12)
C029 C006 C025 C012 -177.6(8)
C036 C023 C027 C018 1.3(12)
C016 C018 C027 C023 -0.4(11)
C025 C006 C029 C039 179.4(8)
C003 C006 C029 C039 2.7(11)
C031 C019 C030 C047 -179.2(7)
C031 C019 C030 C015 1.4(11)
C034 C015 C030 C047 -1.9(11)
C024 C015 C030 C047 179.8(6)
C034 C015 C030 C019 177.5(7)
C024 C015 C030 C019 -0.8(10)
C030 C019 C031 C008 0.5(11)
C035 C008 C031 C019 -178.7(6)
C024 C008 C031 C019 -2.9(9)
C024 C010 C033 C026 -1.9(12)
C042 C010 C033 C026 -179.1(7)
C035 C026 C033 C010 0.7(12)
C030 C015 C034 C040 -179.5(8)
C024 C015 C034 C040 -1.2(11)
C030 C015 C034 C050 2.8(12)
C024 C015 C034 C050 -178.9(7)
C033 C026 C035 C008 -0.1(10)
C033 C026 C035 C005 -180.0(7)
C024 C008 C035 C026 0.7(9)
C031 C008 C035 C026 176.4(6)
C024 C008 C035 C005 -179.4(6)
C031 C008 C035 C005 -3.7(10)
N1 C005 C035 C026 -64.2(9)
C032 C005 C035 C026 114.3(7)
N1 C005 C035 C008 115.9(7)
C032 C005 C035 C008 -65.6(9)
C027 C023 C036 C022 -1.9(11)
C016 C022 C036 C023 1.7(10)
N2 O3 C037 O4 -12.0(10)
N2 O3 C037 C016 166.8(5)
C022 C016 C037 O4 179.5(7)
C018 C016 C037 O4 3.8(11)
C022 C016 C037 O3 0.6(9)
C018 C016 C037 O3 -175.1(6)
C048 C004 C038 C046 0.2(11)
C020 C004 C038 C046 -179.6(7)
C006 C029 C039 C044 -2.3(13)
C015 C034 C040 C042 1.3(14)
C050 C034 C040 C042 178.9(10)
C013 C007 C041 C014 -0.2(11)
C002 C014 C041 C007 0.7(11)
C017 C014 C041 C007 179.8(7)
C034 C040 C042 C010 -1.6(15)
C033 C010 C042 C040 178.8(9)
C024 C010 C042 C040 1.6(13)
C046 C028 C043 C048 4.0(14)
C029 C039 C044 C021 1.4(13)
C003 C021 C044 C039 -1.0(11)
C011 C021 C044 C039 180.0(7)
C043 C028 C046 C038 -2.1(13)
C004 C038 C046 C028 -0.1(11)
C019 C030 C047 C049 -179.1(8)
C015 C030 C047 C049 0.3(12)
C028 C043 C048 C004 -3.9(14)
C038 C004 C048 C043 1.9(12)
C020 C004 C048 C043 -178.3(8)
C030 C047 C049 C050 0.5(16)
C047 C049 C050 C034 0.4(18)
C015 C034 C050 C049 -2.1(15)
C040 C034 C050 C049 -179.7(10)
